data_7116876
loop_
_publ_author_name
'Yang Yang'
'Jinpeng Li'
'Biao Du'
'Changchun Yuan'
'Bo Liu'
'Song Qin'

_publ_section_title
;
 An entry to vinylcyclopropane through palladium-catalyzed intramolecular
 cyclopropanation of alkenes with unstabilized allylic tosylhydrazones
;
_journal_name_full Chem.Commun.
_journal_page_first 6179
_journal_paper_doi 10.1039/C5cc00235D
_journal_volume 51
_journal_year 2015
_chemical_absolute_configuration rmad
_chemical_formula_moiety 'C19 H18 Cl O2'
_chemical_formula_sum 'C19 H18 Cl O2'
_chemical_formula_weight 313.78
_chemical_name_systematic h003-w6
_space_group_crystal_system tetragonal
_space_group_IT_number 96
_space_group_name_Hall 'P 4nw 2abw'
_space_group_name_H-M_alt 'P 43 21 2'
_symmetry_space_group_name_Hall 'P 4nw 2abw'
_symmetry_space_group_name_H-M 'P 43 21 2'
_atom_sites_solution_hydrogens geom
_atom_sites_solution_primary direct
_audit_creation_date 2015-01-10
_audit_creation_method
;
Olex2 1.2
(compiled 2014.03.20 svn.r2914 for OlexSys, GUI svn.r4816)
;
_audit_update_record
;
2015-01-10 deposited with the CCDC.
2015-03-02 downloaded from the CCDC.
;
_cell_angle_alpha 90
_cell_angle_beta 90
_cell_angle_gamma 90
_cell_formula_units_Z 16
_cell_length_a 11.6351(6)
_cell_length_b 11.6351(6)
_cell_length_c 48.952(3)
_cell_measurement_reflns_used 5178
_cell_measurement_temperature 292.23(10)
_cell_measurement_theta_max 71.6490
_cell_measurement_theta_min 3.8960
_cell_volume 6626.9(6)
_computing_cell_refinement
;
CrysAlisPro, Agilent Technologies,
Version 1.171.37.33 (release 27-03-2014 CrysAlis171 .NET)
(compiled Mar 27 2014,17:12:48)
;
_computing_data_collection
;
CrysAlisPro, Agilent Technologies,
Version 1.171.37.33 (release 27-03-2014 CrysAlis171 .NET)
(compiled Mar 27 2014,17:12:48)
;
_computing_data_reduction
;
CrysAlisPro, Agilent Technologies,
Version 1.171.37.33 (release 27-03-2014 CrysAlis171 .NET)
(compiled Mar 27 2014,17:12:48)
;
_computing_molecular_graphics 'Olex2 (Dolomanov et al., 2009)'
_computing_publication_material 'Olex2 (Dolomanov et al., 2009)'
_computing_structure_refinement 'ShelXL (Sheldrick, 2008)'
_computing_structure_solution 'ShelXT (Sheldrick, 2008)'
_diffrn_ambient_environment air
_diffrn_ambient_temperature 292.23(10)
_diffrn_detector 'CCD plate'
_diffrn_detector_area_resol_mean 15.9595
_diffrn_detector_type EosS2
_diffrn_measured_fraction_theta_full 0.999
_diffrn_measured_fraction_theta_max 0.977
_diffrn_measurement_details
;
  1 omega   23.00   90.00   1.0000    1.0000
omega____ theta____ kappa____ phi______ frames
    -       36.2921 -125.0000   30.0000 67

  2 omega    1.00   75.00   1.0000    1.0000
omega____ theta____ kappa____ phi______ frames
    -       36.2921  -99.0000  120.0000 74

  3 omega   20.00  104.00   1.0000    1.0000
omega____ theta____ kappa____ phi______ frames
    -       36.2921   57.0000  120.0000 84

  4 omega   14.00   41.00   1.0000    1.0000
omega____ theta____ kappa____ phi______ frames
    -       36.2921   19.0000  -90.0000 27

  5 omega   70.00   96.00   1.0000    1.0000
omega____ theta____ kappa____ phi______ frames
    -       36.2921   19.0000  -90.0000 26

  6 omega   -9.00   53.00   1.0000    1.0000
omega____ theta____ kappa____ phi______ frames
    -       36.2921  -57.0000  120.0000 62

  7 omega   63.00   88.00   1.0000   25.0000
omega____ theta____ kappa____ phi______ frames
    -      108.0000  -30.0000  -60.0000 25

  8 omega   43.00   96.00   1.0000   25.0000
omega____ theta____ kappa____ phi______ frames
    -      108.0000 -111.0000 -150.0000 53

  9 omega   66.00   93.00   1.0000   25.0000
omega____ theta____ kappa____ phi______ frames
    -      108.0000  -45.0000 -150.0000 27

 10 omega   54.00  132.00   1.0000   25.0000
omega____ theta____ kappa____ phi______ frames
    -      108.0000  -77.0000  -90.0000 78

 11 omega   38.00   91.00   1.0000   25.0000
omega____ theta____ kappa____ phi______ frames
    -      108.0000  -30.0000   60.0000 53

 12 omega   44.00   80.00   1.0000   25.0000
omega____ theta____ kappa____ phi______ frames
    -      108.0000  -33.0000   18.0000 36

 13 omega   44.00   71.00   1.0000   25.0000
omega____ theta____ kappa____ phi______ frames
    -      108.0000  -45.0000    0.0000 27

 14 omega   39.00   90.00   1.0000   25.0000
omega____ theta____ kappa____ phi______ frames
    -      108.0000  -30.0000  120.0000 51
;
_diffrn_measurement_device 'four-circle diffractometer'
_diffrn_measurement_device_type 'New Gemini, Dual, Cu at zero, EosS2'
_diffrn_measurement_method '\w scans'
_diffrn_orient_matrix_UB_11 0.0698781000
_diffrn_orient_matrix_UB_12 -0.0073503000
_diffrn_orient_matrix_UB_13 -0.0266462000
_diffrn_orient_matrix_UB_21 0.1037417000
_diffrn_orient_matrix_UB_22 0.0555123000
_diffrn_orient_matrix_UB_23 0.0145134000
_diffrn_orient_matrix_UB_31 0.0440693000
_diffrn_orient_matrix_UB_32 -0.1198052000
_diffrn_orient_matrix_UB_33 0.0083108000
_diffrn_radiation_monochromator graphite
_diffrn_radiation_probe x-ray
_diffrn_radiation_type CuK\a
_diffrn_radiation_wavelength 1.54184
_diffrn_reflns_av_R_equivalents 0.0740
_diffrn_reflns_av_unetI/netI 0.0605
_diffrn_reflns_Laue_measured_fraction_full 0.999
_diffrn_reflns_Laue_measured_fraction_max 0.977
_diffrn_reflns_limit_h_max 14
_diffrn_reflns_limit_h_min -11
_diffrn_reflns_limit_k_max 7
_diffrn_reflns_limit_k_min -14
_diffrn_reflns_limit_l_max 60
_diffrn_reflns_limit_l_min -44
_diffrn_reflns_number 19825
_diffrn_reflns_point_group_measured_fraction_full 0.996
_diffrn_reflns_point_group_measured_fraction_max 0.967
_diffrn_reflns_theta_full 67.684
_diffrn_reflns_theta_max 73.106
_diffrn_reflns_theta_min 4.668
_diffrn_source 'Enhance (Cu) X-ray Source'
_exptl_absorpt_coefficient_mu 2.069
_exptl_absorpt_correction_T_max 1.00000
_exptl_absorpt_correction_T_min 0.25881
_exptl_absorpt_correction_type multi-scan
_exptl_absorpt_process_details
;
CrysAlisPro, Agilent Technologies,
Version 1.171.37.33 (release 27-03-2014 CrysAlis171 .NET)
(compiled Mar 27 2014,17:12:48)
Empirical absorption correction using spherical harmonics,
 implemented in SCALE3 ABSPACK scaling algorithm.
;
_exptl_crystal_colour 'clear light colourless'
_exptl_crystal_colour_lustre clear
_exptl_crystal_colour_modifier light
_exptl_crystal_colour_primary colourless
_exptl_crystal_density_diffrn 1.256
_exptl_crystal_description block
_exptl_crystal_F_000 2632
_exptl_crystal_size_max 0.8
_exptl_crystal_size_mid 0.6
_exptl_crystal_size_min 0.5
_refine_diff_density_max 0.375
_refine_diff_density_min -0.290
_refine_diff_density_rms 0.068
_refine_ls_abs_structure_details
;
 Flack x determined using 1137 quotients [(I+)-(I-)]/[(I+)+(I-)]
 (Parsons, Flack and Wagner, Acta Cryst. B69 (2013) 249-259).
;
_refine_ls_abs_structure_Flack 0.06(2)
_refine_ls_extinction_coef 0.00045(18)
_refine_ls_extinction_expression Fc^*^=kFc[1+0.001xFc^2^\l^3^/sin(2\q)]^-1/4^
_refine_ls_extinction_method 'SHELXL-2014/7 (Sheldrick 2014'
_refine_ls_goodness_of_fit_ref 1.047
_refine_ls_hydrogen_treatment constr
_refine_ls_matrix_type full
_refine_ls_number_parameters 398
_refine_ls_number_reflns 6436
_refine_ls_number_restraints 0
_refine_ls_restrained_S_all 1.047
_refine_ls_R_factor_all 0.1264
_refine_ls_R_factor_gt 0.0954
_refine_ls_shift/su_max 0.000
_refine_ls_shift/su_mean 0.000
_refine_ls_structure_factor_coef Fsqd
_refine_ls_weighting_details 'w=1/[\s^2^(Fo^2^)+(0.1454P)^2^+4.3966P] where P=(Fo^2^+2Fc^2^)/3'
_refine_ls_weighting_scheme calc
_refine_ls_wR_factor_gt 0.2674
_refine_ls_wR_factor_ref 0.2926
_reflns_Friedel_coverage 0.674
_reflns_Friedel_fraction_full 0.992
_reflns_Friedel_fraction_max 0.952
_reflns_number_gt 4355
_reflns_number_total 6436
_reflns_threshold_expression 'I > 2\s(I)'
_cod_data_source_file c5cc00235d2.cif
_cod_data_source_block lb-h0003-w6
_cod_original_cell_volume 6626.9(8)
_cod_database_code 7116876
_shelx_space_group_comment
;
The symmetry employed for this shelxl refinement is uniquely defined
by the following loop, which should always be used as a source of
symmetry information in preference to the above space-group names.
They are only intended as comments.
;
_reflns_odcompleteness_completeness 99.72
_reflns_odcompleteness_iscentric 1
_reflns_odcompleteness_theta 66.97
_olex2_refinement_description
;
1. Others
 Fixed Uiso: H007(0.068) H008(0.076) H00G(0.079) H00H(0.073) H00J(0.079)
 H00K(0.077) H00L(0.081) H00O(0.081) H00I(0.074) H00A(0.082) H00B(0.082)
 H00M(0.086) H00N(0.083) H00C(0.086) H00D(0.086) H00P(0.085) H00Q(0.082)
 H00E(0.09) H00F(0.09) H00T(0.081) H00U(0.079) H00V(0.088) H00X(0.095)
 H00Y(0.098) H00R(0.093) H00S(0.093) H01C(0.091) H01D(0.091) H011(0.091)
 H012(0.102) H01A(0.129) H01B(0.129) H015(0.117) H017(0.128) H018(0.17)
 Fixed X: H007(0.4204) H008(0.747) H00G(0.6843) H00H(0.5871) H00J(0.6457)
 H00K(0.8194) H00L(0.7588) H00O(0.7083) H00I(0.6207) H00A(0.3198) H00B(0.4355)
 H00M(0.3239) H00N(0.632) H00C(0.5579) H00D(0.6719) H00P(0.6044) H00Q(0.2632)
 H00E(0.5713) H00F(0.5254) H00T(0.449) H00U(0.4522) H00V(0.7685) H00X(0.9932)
 H00Y(0.8886) H00R(0.6078) H00S(0.4817) H01C(0.4531) H01D(0.5028) H011(0.5333)
 H012(0.4701) H01A(0.1957) H01B(0.3097) H015(0.3837) H017(0.5577) H018(0.2362)
 Fixed Y: H007(0.9055) H008(0.7424) H00G(0.3801) H00H(0.5792) H00J(0.6826)
 H00K(0.5462) H00L(0.5687) H00O(0.683) H00I(0.807) H00A(0.7836) H00B(0.7321)
 H00M(0.8593) H00N(0.7221) H00C(1.0392) H00D(0.9879) H00P(0.5479) H00Q(0.7625)
 H00E(0.88) H00F(1.0062) H00T(0.8903) H00U(0.6737) H00V(0.3618) H00X(0.5181)
 H00Y(0.4489) H00R(0.4374) H00S(0.4846) H01C(0.446) H01D(0.3333) H011(0.5988)
 H012(0.5012) H01A(1.0478) H01B(1.1012) H015(0.7604) H017(0.7848) H018(0.9388)
 Fixed Z: H007(0.645) H008(0.971) H00G(0.8287) H00H(0.8519) H00J(0.9331)
 H00K(0.8661) H00L(0.8114) H00O(0.8236) H00I(0.6671) H00A(0.6741) H00B(0.6852)
 H00M(0.5618) H00N(0.6068) H00C(0.6697) H00D(0.6818) H00P(0.8969) H00Q(0.5231)
 H00E(0.7133) H00F(0.7157) H00T(0.5996) H00U(0.6304) H00V(0.8886) H00X(0.9537)
 H00Y(0.9169) H00R(0.7822) H00S(0.781) H01C(0.827) H01D(0.8139) H011(0.5806)
 H012(0.5424) H01A(0.7073) H01B(0.7192) H015(0.7836) H017(0.7515) H018(0.7489)
;
_shelx_shelxl_version_number 2014/7
_olex2_submission_special_instructions 'No special instructions were received'

loop_
_space_group_symop_operation_xyz
'x, y, z'
'-x, -y, z+1/2'
'-y+1/2, x+1/2, z+3/4'
'y+1/2, -x+1/2, z+1/4'
'-x+1/2, y+1/2, -z+3/4'
'x+1/2, -y+1/2, -z+1/4'
'y, x, -z'
'-y, -x, -z+1/2'

loop_
_atom_site_label
_atom_site_type_symbol
_atom_site_fract_x
_atom_site_fract_y
_atom_site_fract_z
_atom_site_U_iso_or_equiv
_atom_site_adp_type
_atom_site_occupancy
_atom_site_site_symmetry_order
_atom_site_calc_flag
_atom_site_refinement_flags_posn
Cl01 Cl 0.9612(2) 0.6894(2) 0.99241(5) 0.0880(8) Uani 1 1 d .
Cl02 Cl 0.3107(3) 0.5451(2) 0.50142(5) 0.0947(8) Uani 1 1 d .
O003 O 0.5022(6) 0.6707(6) 0.80823(11) 0.0783(17) Uani 1 1 d .
O004 O 0.3580(6) 0.8607(6) 0.72392(11) 0.0844(19) Uani 1 1 d .
O005 O 0.6301(7) 0.6504(6) 0.77344(11) 0.088(2) Uani 1 1 d .
O006 O 0.3364(6) 0.9893(6) 0.68949(12) 0.0841(19) Uani 1 1 d .
C007 C 0.4604(7) 0.8374(6) 0.65193(14) 0.0568(16) Uani 1 1 d .
H007 H 0.4204 0.9055 0.6450 0.068 Uiso 1 1 calc R
C008 C 0.7761(8) 0.6851(7) 0.95973(16) 0.0637(19) Uani 1 1 d .
H008 H 0.7470 0.7424 0.9710 0.076 Uiso 1 1 calc R
C009 C 0.5942(8) 0.6003(7) 0.79840(15) 0.065(2) Uani 1 1 d .
C00A C 0.6190(8) 0.4157(7) 0.83808(16) 0.066(2) Uani 1 1 d .
H00G H 0.6843 0.3801 0.8287 0.079 Uiso 1 1 calc R
C00B C 0.6551(7) 0.5401(7) 0.84467(16) 0.0607(18) Uani 1 1 d .
H00H H 0.5871 0.5792 0.8519 0.073 Uiso 1 1 calc R
C00C C 0.7545(7) 0.5582(7) 0.92034(15) 0.0611(19) Uani 1 1 d .
C00D C 0.7153(7) 0.6475(7) 0.93725(16) 0.066(2) Uani 1 1 d .
H00J H 0.6457 0.6826 0.9331 0.079 Uiso 1 1 calc R
C00E C 0.4071(8) 0.8969(8) 0.69867(15) 0.067(2) Uani 1 1 d .
C00F C 0.4359(7) 0.7407(7) 0.57555(16) 0.0643(19) Uani 1 1 d .
C00G C 0.7384(7) 0.5249(8) 0.86831(15) 0.0643(19) Uani 1 1 d .
H00K H 0.8194 0.5462 0.8661 0.077 Uiso 1 1 calc R
C00H C 0.6904(8) 0.6038(8) 0.81912(16) 0.067(2) Uani 1 1 d .
H00L H 0.7588 0.5687 0.8114 0.081 Uiso 1 1 calc R
H00O H 0.7083 0.6830 0.8236 0.081 Uiso 1 1 calc R
C00I C 0.5853(7) 0.8728(8) 0.65784(14) 0.0619(18) Uani 1 1 d .
H00I H 0.6207 0.8070 0.6671 0.074 Uiso 1 1 calc R
C00J C 0.3997(8) 0.8009(8) 0.67795(15) 0.068(2) Uani 1 1 d .
H00A H 0.3198 0.7836 0.6741 0.082 Uiso 1 1 calc R
H00B H 0.4355 0.7321 0.6852 0.082 Uiso 1 1 calc R
C00K C 0.8797(9) 0.6360(8) 0.96482(16) 0.070(2) Uani 1 1 d .
C00L C 0.3591(8) 0.6218(8) 0.53008(16) 0.068(2) Uani 1 1 d .
C00M C 0.3541(8) 0.7871(8) 0.55796(17) 0.072(2) Uani 1 1 d .
H00M H 0.3239 0.8593 0.5618 0.086 Uiso 1 1 calc R
C00N C 0.5839(8) 0.7845(8) 0.61383(16) 0.069(2) Uani 1 1 d .
H00N H 0.6320 0.7221 0.6068 0.083 Uiso 1 1 calc R
C00O C 0.5921(8) 0.9711(9) 0.67770(16) 0.072(2) Uani 1 1 d .
H00C H 0.5579 1.0392 0.6697 0.086 Uiso 1 1 calc R
H00D H 0.6719 0.9879 0.6818 0.086 Uiso 1 1 calc R
C00P C 0.6851(8) 0.5240(8) 0.89630(17) 0.070(2) Uani 1 1 d .
H00P H 0.6044 0.5479 0.8969 0.085 Uiso 1 1 calc R
C00Q C 0.3162(8) 0.7292(8) 0.53489(17) 0.069(2) Uani 1 1 d .
H00Q H 0.2632 0.7625 0.5231 0.082 Uiso 1 1 calc R
C00R C 0.6396(7) 0.8784(9) 0.62995(15) 0.072(2) Uani 1 1 d .
C00S C 0.5285(8) 0.9394(9) 0.70384(16) 0.075(2) Uani 1 1 d .
H00E H 0.5713 0.8800 0.7133 0.090 Uiso 1 1 calc R
H00F H 0.5254 1.0062 0.7157 0.090 Uiso 1 1 calc R
C00T C 0.4715(7) 0.8091(8) 0.59998(16) 0.0675(19) Uani 1 1 d .
H00T H 0.4490 0.8903 0.5996 0.081 Uiso 1 1 calc R
C00U C 0.4741(8) 0.7545(8) 0.62814(15) 0.0661(19) Uani 1 1 d .
H00U H 0.4522 0.6737 0.6304 0.079 Uiso 1 1 calc R
C00V C 0.7069(9) 0.4119(8) 0.88194(18) 0.074(2) Uani 1 1 d .
H00V H 0.7685 0.3618 0.8886 0.088 Uiso 1 1 calc R
C00W C 0.6124(9) 0.3611(7) 0.86572(17) 0.072(2) Uani 1 1 d .
C00X C 0.9222(9) 0.5502(9) 0.94950(19) 0.079(2) Uani 1 1 d .
H00X H 0.9932 0.5181 0.9537 0.095 Uiso 1 1 calc R
C00Y C 0.8597(8) 0.5094(9) 0.92728(19) 0.081(3) Uani 1 1 d .
H00Y H 0.8886 0.4489 0.9169 0.098 Uiso 1 1 calc R
C00Z C 0.5498(9) 0.4793(8) 0.79238(16) 0.078(2) Uani 1 1 d .
H00R H 0.6078 0.4374 0.7822 0.093 Uiso 1 1 calc R
H00S H 0.4817 0.4846 0.7810 0.093 Uiso 1 1 calc R
C010 C 0.5204(9) 0.4125(8) 0.81851(17) 0.076(2) Uani 1 1 d .
H01C H 0.4531 0.4460 0.8270 0.091 Uiso 1 1 calc R
H01D H 0.5028 0.3333 0.8139 0.091 Uiso 1 1 calc R
C011 C 0.4785(9) 0.6322(8) 0.56929(18) 0.076(2) Uani 1 1 d .
H011 H 0.5333 0.5988 0.5806 0.091 Uiso 1 1 calc R
C012 C 0.4405(10) 0.5733(9) 0.5465(2) 0.085(3) Uani 1 1 d .
H012 H 0.4701 0.5012 0.5424 0.102 Uiso 1 1 calc R
C013 C 0.7173(8) 0.9540(12) 0.6220(2) 0.095(3) Uani 1 1 d .
C014 C 0.2746(10) 1.0313(12) 0.7123(2) 0.107(4) Uani 1 1 d .
H01A H 0.1957 1.0478 0.7073 0.129 Uiso 1 1 calc R
H01B H 0.3097 1.1012 0.7192 0.129 Uiso 1 1 calc R
C015 C 0.4573(10) 0.7303(10) 0.7857(2) 0.098(3) Uani 1 1 d .
H015 H 0.3837 0.7604 0.7836 0.117 Uiso 1 1 calc R
C016 C 0.5368(12) 0.2824(9) 0.8739(2) 0.100(3) Uani 1 1 d .
C017 C 0.5513(12) 0.7345(10) 0.7662(2) 0.106(4) Uani 1 1 d .
H017 H 0.5577 0.7848 0.7515 0.128 Uiso 1 1 calc R
C018 C 0.2787(14) 0.9416(13) 0.7328(3) 0.141(6) Uani 1 1 d .
H018 H 0.2362 0.9388 0.7489 0.170 Uiso 1 1 calc R

loop_
_atom_site_aniso_label
_atom_site_aniso_U_11
_atom_site_aniso_U_22
_atom_site_aniso_U_33
_atom_site_aniso_U_23
_atom_site_aniso_U_13
_atom_site_aniso_U_12
Cl01 0.0955(17) 0.0948(16) 0.0737(12) -0.0042(11) -0.0216(11) -0.0022(14)
Cl02 0.1029(18) 0.0934(17) 0.0878(14) -0.0328(13) -0.0066(13) -0.0057(15)
O003 0.090(4) 0.083(4) 0.061(3) 0.000(3) 0.009(3) 0.017(4)
O004 0.101(5) 0.098(5) 0.054(3) 0.005(3) 0.016(3) -0.008(4)
O005 0.104(5) 0.105(5) 0.055(3) 0.008(3) 0.022(3) 0.001(4)
O006 0.089(4) 0.097(5) 0.066(3) 0.001(3) 0.009(3) 0.021(4)
C007 0.061(4) 0.056(4) 0.054(3) 0.006(3) -0.003(3) 0.002(4)
C008 0.079(5) 0.052(4) 0.060(4) -0.005(3) 0.003(4) 0.001(4)
C009 0.074(5) 0.066(5) 0.054(4) -0.002(3) 0.008(4) 0.010(4)
C00A 0.074(5) 0.059(4) 0.064(4) -0.011(3) 0.008(4) 0.003(4)
C00B 0.058(4) 0.055(4) 0.069(4) -0.008(3) 0.008(3) 0.003(4)
C00C 0.064(4) 0.059(4) 0.061(4) 0.006(3) 0.007(3) 0.002(4)
C00D 0.066(5) 0.068(5) 0.063(4) 0.002(4) 0.000(4) 0.011(4)
C00E 0.081(5) 0.071(5) 0.048(3) 0.010(3) 0.006(4) 0.009(4)
C00F 0.069(5) 0.062(5) 0.062(4) 0.001(3) 0.011(4) 0.000(4)
C00G 0.066(5) 0.066(5) 0.061(4) 0.003(3) 0.005(3) 0.010(4)
C00H 0.064(5) 0.075(5) 0.062(4) 0.002(4) 0.008(4) -0.006(4)
C00I 0.053(4) 0.078(5) 0.054(4) 0.011(4) -0.003(3) 0.000(4)
C00J 0.079(5) 0.072(5) 0.054(4) -0.004(4) 0.003(4) -0.012(5)
C00K 0.089(6) 0.063(5) 0.056(4) 0.012(4) -0.002(4) -0.002(5)
C00L 0.066(5) 0.077(5) 0.061(4) -0.010(4) 0.007(4) -0.006(4)
C00M 0.080(6) 0.063(5) 0.073(5) -0.007(4) -0.002(4) 0.010(5)
C00N 0.070(5) 0.075(5) 0.063(4) 0.005(4) 0.010(4) 0.004(4)
C00O 0.067(5) 0.085(6) 0.065(4) 0.006(4) -0.004(4) -0.009(5)
C00P 0.071(5) 0.065(5) 0.076(5) -0.003(4) -0.006(4) 0.005(4)
C00Q 0.067(5) 0.071(5) 0.068(4) -0.008(4) -0.003(4) -0.004(4)
C00R 0.052(4) 0.109(7) 0.055(4) 0.015(4) -0.001(3) 0.007(5)
C00S 0.078(6) 0.090(6) 0.057(4) 0.007(4) -0.008(4) -0.003(5)
C00T 0.064(5) 0.071(5) 0.068(4) 0.001(4) 0.002(4) 0.006(4)
C00U 0.066(5) 0.068(5) 0.064(4) -0.002(4) 0.008(4) 0.002(4)
C00V 0.077(6) 0.066(5) 0.079(5) 0.008(4) 0.000(4) 0.008(5)
C00W 0.099(7) 0.046(4) 0.071(4) -0.005(3) 0.005(4) -0.001(4)
C00X 0.076(6) 0.076(6) 0.087(6) 0.005(5) -0.015(5) 0.011(5)
C00Y 0.071(5) 0.089(7) 0.084(6) -0.011(5) 0.001(4) 0.006(5)
C00Z 0.101(7) 0.077(6) 0.055(4) -0.008(4) 0.005(4) 0.002(5)
C010 0.090(6) 0.067(5) 0.070(5) -0.014(4) 0.009(4) -0.013(5)
C011 0.089(6) 0.066(5) 0.072(5) -0.001(4) -0.009(4) 0.014(5)
C012 0.101(8) 0.067(5) 0.086(6) -0.010(5) 0.013(6) 0.005(5)
C013 0.060(5) 0.141(10) 0.083(6) 0.016(6) 0.007(4) -0.016(6)
C014 0.095(8) 0.122(10) 0.104(7) -0.019(7) 0.034(6) 0.009(7)
C015 0.093(7) 0.113(8) 0.087(6) 0.042(6) 0.009(6) 0.024(7)
C016 0.140(10) 0.079(7) 0.081(6) 0.002(5) 0.004(7) -0.024(7)
C017 0.122(10) 0.098(8) 0.099(7) 0.049(6) 0.005(7) 0.012(7)
C018 0.160(14) 0.126(11) 0.138(11) 0.023(9) 0.091(10) 0.035(10)

loop_
_atom_type_symbol
_atom_type_description
_atom_type_scat_dispersion_real
_atom_type_scat_dispersion_imag
_atom_type_scat_source
C C 0.0181 0.0091 'International Tables Vol C Tables 4.2.6.8 and 6.1.1.4'
H H 0.0000 0.0000 'International Tables Vol C Tables 4.2.6.8 and 6.1.1.4'
Cl Cl 0.3639 0.7018 'International Tables Vol C Tables 4.2.6.8 and 6.1.1.4'
O O 0.0492 0.0322 'International Tables Vol C Tables 4.2.6.8 and 6.1.1.4'

loop_
_geom_angle_atom_site_label_1
_geom_angle_atom_site_label_2
_geom_angle_atom_site_label_3
_geom_angle
C015 O003 C009 107.2(7)
C018 O004 C00E 109.8(8)
C017 O005 C009 108.4(7)
C014 O006 C00E 107.7(7)
C00I C007 H007 107.3
C00J C007 H007 107.3
C00J C007 C00I 110.9(6)
C00J C007 C00U 120.9(7)
C00U C007 H007 107.3
C00U C007 C00I 102.4(7)
C00D C008 H008 121.0
C00K C008 H008 121.0
C00K C008 C00D 117.9(8)
O003 C009 C00H 108.3(6)
O003 C009 C00Z 109.8(8)
O005 C009 O003 106.0(7)
O005 C009 C00H 110.4(7)
O005 C009 C00Z 108.2(7)
C00H C009 C00Z 113.9(7)
C00B C00A H00G 106.5
C00W C00A H00G 106.5
C00W C00A C00B 102.9(6)
C010 C00A H00G 106.5
C010 C00A C00B 111.5(7)
C010 C00A C00W 122.0(8)
C00A C00B H00H 107.0
C00G C00B C00A 103.0(7)
C00G C00B H00H 107.0
C00H C00B C00A 111.2(7)
C00H C00B H00H 107.0
C00H C00B C00G 120.9(7)
C00D C00C C00P 119.4(8)
C00Y C00C C00D 116.3(8)
C00Y C00C C00P 124.3(8)
C008 C00D C00C 122.6(8)
C008 C00D H00J 118.7
C00C C00D H00J 118.7
O004 C00E O006 105.4(7)
O004 C00E C00J 109.9(7)
O004 C00E C00S 108.9(7)
O006 C00E C00J 108.2(7)
O006 C00E C00S 110.1(8)
C00J C00E C00S 113.9(8)
C00M C00F C00T 118.5(8)
C011 C00F C00M 117.4(8)
C011 C00F C00T 124.1(8)
C00B C00G H00K 119.9
C00P C00G C00B 115.6(7)
C00P C00G H00K 119.9
C00P C00G C00V 59.6(6)
C00V C00G C00B 106.3(8)
C00V C00G H00K 119.9
C009 C00H H00L 109.7
C009 C00H H00O 109.7
C00B C00H C009 109.9(7)
C00B C00H H00L 109.7
C00B C00H H00O 109.7
H00L C00H H00O 108.2
C007 C00I H00I 105.9
C00O C00I C007 112.1(7)
C00O C00I H00I 105.9
C00O C00I C00R 122.1(8)
C00R C00I C007 103.7(6)
C00R C00I H00I 105.9
C007 C00J H00A 109.8
C007 C00J H00B 109.8
C00E C00J C007 109.3(7)
C00E C00J H00A 109.8
C00E C00J H00B 109.8
H00A C00J H00B 108.3
C008 C00K Cl01 118.0(7)
C00X C00K Cl01 119.4(8)
C00X C00K C008 122.5(9)
C00Q C00L Cl02 119.0(7)
C012 C00L Cl02 119.0(7)
C012 C00L C00Q 122.0(8)
C00F C00M H00M 118.9
C00Q C00M C00F 122.2(8)
C00Q C00M H00M 118.9
C00R C00N H00N 118.7
C00R C00N C00T 118.5(8)
C00R C00N C00U 107.1(7)
C00T C00N H00N 118.7
C00U C00N H00N 118.7
C00U C00N C00T 60.8(6)
C00I C00O H00C 109.8
C00I C00O H00D 109.8
C00I C00O C00S 109.5(8)
H00C C00O H00D 108.2
C00S C00O H00C 109.8
C00S C00O H00D 109.8
C00C C00P C00G 119.8(8)
C00C C00P H00P 114.9
C00C C00P C00V 120.8(8)
C00G C00P H00P 114.9
C00V C00P C00G 60.7(6)
C00V C00P H00P 114.9
C00L C00Q C00M 117.9(8)
C00L C00Q H00Q 121.0
C00M C00Q H00Q 121.0
C00N C00R C00I 105.4(7)
C013 C00R C00I 125.6(10)
C013 C00R C00N 129.0(8)
C00E C00S C00O 113.0(7)
C00E C00S H00E 109.0
C00E C00S H00F 109.0
C00O C00S H00E 109.0
C00O C00S H00F 109.0
H00E C00S H00F 107.8
C00F C00T C00N 120.1(8)
C00F C00T H00T 115.1
C00F C00T C00U 120.6(8)
C00N C00T H00T 115.1
C00N C00T C00U 59.5(6)
C00U C00T H00T 115.1
C007 C00U H00U 119.8
C00N C00U C007 107.4(7)
C00N C00U C00T 59.6(5)
C00N C00U H00U 119.8
C00T C00U C007 115.3(7)
C00T C00U H00U 119.8
C00G C00V H00V 119.0
C00P C00V C00G 59.7(6)
C00P C00V H00V 119.0
C00W C00V C00G 106.9(7)
C00W C00V C00P 118.2(8)
C00W C00V H00V 119.0
C00V C00W C00A 106.1(8)
C016 C00W C00A 126.6(9)
C016 C00W C00V 127.3(9)
C00K C00X H00X 120.1
C00K C00X C00Y 119.8(9)
C00Y C00X H00X 120.1
C00C C00Y C00X 120.8(9)
C00C C00Y H00Y 119.6
C00X C00Y H00Y 119.6
C009 C00Z H00R 109.1
C009 C00Z H00S 109.1
C009 C00Z C010 112.4(7)
H00R C00Z H00S 107.9
C010 C00Z H00R 109.1
C010 C00Z H00S 109.1
C00A C010 C00Z 110.5(8)
C00A C010 H01C 109.5
C00A C010 H01D 109.5
C00Z C010 H01C 109.5
C00Z C010 H01D 109.5
H01C C010 H01D 108.1
C00F C011 H011 119.5
C012 C011 C00F 120.9(9)
C012 C011 H011 119.5
C00L C012 C011 119.6(9)
C00L C012 H012 120.2
C011 C012 H012 120.2
O006 C014 H01A 110.5
O006 C014 H01B 110.5
O006 C014 C018 106.4(10)
H01A C014 H01B 108.6
C018 C014 H01A 110.5
C018 C014 H01B 110.5
O003 C015 H015 127.7
O003 C015 C017 104.6(9)
C017 C015 H015 127.7
O005 C017 C015 107.9(8)
O005 C017 H017 126.0
C015 C017 H017 126.0
O004 C018 C014 107.0(9)
O004 C018 H018 126.5
C014 C018 H018 126.5

loop_
_geom_bond_atom_site_label_1
_geom_bond_atom_site_label_2
_geom_bond_distance
Cl01 C00K 1.763(9)
Cl02 C00L 1.755(8)
O003 C009 1.431(10)
O003 C015 1.406(11)
O004 C00E 1.425(9)
O004 C018 1.389(14)
O005 C009 1.417(10)
O005 C017 1.387(13)
O006 C00E 1.426(10)
O006 C014 1.416(11)
C007 H007 0.9800
C007 C00I 1.538(11)
C007 C00J 1.517(10)
C007 C00U 1.520(10)
C008 H008 0.9300
C008 C00D 1.379(11)
C008 C00K 1.357(13)
C009 C00H 1.511(12)
C009 C00Z 1.528(13)
C00A H00G 0.9800
C00A C00B 1.541(11)
C00A C00W 1.497(11)
C00A C010 1.494(12)
C00B H00H 0.9800
C00B C00G 1.520(11)
C00B C00H 1.511(11)
C00C C00D 1.404(11)
C00C C00P 1.481(12)
C00C C00Y 1.391(13)
C00D H00J 0.9300
C00E C00J 1.512(11)
C00E C00S 1.518(13)
C00F C00M 1.392(12)
C00F C00T 1.496(12)
C00F C011 1.390(12)
C00G H00K 0.9800
C00G C00P 1.504(11)
C00G C00V 1.519(12)
C00H H00L 0.9700
C00H H00O 0.9700
C00I H00I 0.9800
C00I C00O 1.503(12)
C00I C00R 1.506(10)
C00J H00A 0.9700
C00J H00B 0.9700
C00K C00X 1.343(13)
C00L C00Q 1.366(13)
C00L C012 1.365(14)
C00M H00M 0.9300
C00M C00Q 1.387(11)
C00N H00N 0.9800
C00N C00R 1.495(13)
C00N C00T 1.500(12)
C00N C00U 1.498(12)
C00O H00C 0.9700
C00O H00D 0.9700
C00O C00S 1.523(11)
C00P H00P 0.9800
C00P C00V 1.503(13)
C00Q H00Q 0.9300
C00R C013 1.320(14)
C00S H00E 0.9700
C00S H00F 0.9700
C00T H00T 0.9800
C00T C00U 1.518(11)
C00U H00U 0.9800
C00V H00V 0.9800
C00V C00W 1.480(13)
C00W C016 1.331(15)
C00X H00X 0.9300
C00X C00Y 1.392(13)
C00Y H00Y 0.9300
C00Z H00R 0.9700
C00Z H00S 0.9700
C00Z C010 1.536(12)
C010 H01C 0.9700
C010 H01D 0.9700
C011 H011 0.9300
C011 C012 1.381(13)
C012 H012 0.9300
C014 H01A 0.9700
C014 H01B 0.9700
C014 C018 1.448(18)
C015 H015 0.9300
C015 C017 1.451(16)
C017 H017 0.9300
C018 H018 0.9300

loop_
_geom_torsion_atom_site_label_1
_geom_torsion_atom_site_label_2
_geom_torsion_atom_site_label_3
_geom_torsion_atom_site_label_4
_geom_torsion
Cl01 C00K C00X C00Y -178.5(8)
Cl02 C00L C00Q C00M 178.7(7)
Cl02 C00L C012 C011 -179.3(8)
O003 C009 C00H C00B 69.8(9)
O003 C009 C00Z C010 -70.8(10)
O003 C015 C017 O005 18.8(14)
O004 C00E C00J C007 -175.6(7)
O004 C00E C00S C00O 175.3(8)
O005 C009 C00H C00B -174.5(7)
O005 C009 C00Z C010 174.0(8)
O006 C00E C00J C007 69.7(9)
O006 C00E C00S C00O -69.6(10)
O006 C014 C018 O004 10.7(17)
C007 C00I C00O C00S 55.8(9)
C007 C00I C00R C00N -34.9(9)
C007 C00I C00R C013 143.3(10)
C008 C00K C00X C00Y 0.7(16)
C009 O003 C015 C017 -24.7(12)
C009 O005 C017 C015 -5.6(13)
C009 C00Z C010 C00A -51.5(11)
C00A C00B C00G C00P -88.4(8)
C00A C00B C00G C00V -24.7(8)
C00A C00B C00H C009 55.9(9)
C00B C00A C00W C00V -36.5(9)
C00B C00A C00W C016 143.6(11)
C00B C00A C010 C00Z 55.8(9)
C00B C00G C00P C00C -154.6(8)
C00B C00G C00P C00V 94.6(9)
C00B C00G C00V C00P -110.5(7)
C00B C00G C00V C00W 2.8(9)
C00C C00P C00V C00G -109.2(9)
C00C C00P C00V C00W 156.9(8)
C00D C008 C00K Cl01 176.6(6)
C00D C008 C00K C00X -2.6(14)
C00D C00C C00P C00G 123.9(9)
C00D C00C C00P C00V -164.5(8)
C00D C00C C00Y C00X -1.3(14)
C00E O004 C018 C014 1.4(16)
C00E O006 C014 C018 -18.7(15)
C00F C00M C00Q C00L 1.9(14)
C00F C00T C00U C007 -154.7(8)
C00F C00T C00U C00N 109.2(9)
C00F C011 C012 C00L -0.7(16)
C00G C00B C00H C009 176.8(7)
C00G C00P C00V C00W -93.9(9)
C00G C00V C00W C00A 21.2(9)
C00G C00V C00W C016 -158.9(11)
C00H C009 C00Z C010 50.8(11)
C00H C00B C00G C00P 146.8(8)
C00H C00B C00G C00V -149.5(7)
C00I C007 C00J C00E 55.8(10)
C00I C007 C00U C00N -25.0(8)
C00I C007 C00U C00T -89.0(8)
C00I C00O C00S C00E -52.0(11)
C00J C007 C00I C00O -59.5(9)
C00J C007 C00I C00R 166.9(8)
C00J C007 C00U C00N -148.9(8)
C00J C007 C00U C00T 147.0(8)
C00J C00E C00S C00O 52.2(10)
C00K C008 C00D C00C 2.6(13)
C00K C00X C00Y C00C 1.4(16)
C00M C00F C00T C00N -159.0(8)
C00M C00F C00T C00U 130.8(9)
C00M C00F C011 C012 -0.2(14)
C00N C00T C00U C007 96.1(8)
C00O C00I C00R C00N -162.5(8)
C00O C00I C00R C013 15.7(14)
C00P C00C C00D C008 -179.0(8)
C00P C00C C00Y C00X 176.9(9)
C00P C00G C00V C00W 113.3(9)
C00P C00V C00W C00A 85.4(10)
C00P C00V C00W C016 -94.8(13)
C00Q C00L C012 C011 2.2(16)
C00R C00I C00O C00S 179.7(7)
C00R C00N C00T C00F 155.5(7)
C00R C00N C00T C00U -94.6(8)
C00R C00N C00U C007 4.0(9)
C00R C00N C00U C00T 113.6(8)
C00S C00E C00J C007 -53.1(10)
C00T C00F C00M C00Q -179.9(8)
C00T C00F C011 C012 179.2(9)
C00T C00N C00R C00I 85.0(9)
C00T C00N C00R C013 -93.1(13)
C00T C00N C00U C007 -109.6(8)
C00U C007 C00I C00O 170.1(7)
C00U C007 C00I C00R 36.5(8)
C00U C007 C00J C00E 175.6(7)
C00U C00N C00R C00I 19.4(9)
C00U C00N C00R C013 -158.7(11)
C00U C00N C00T C00F -109.9(9)
C00V C00G C00P C00C 110.8(9)
C00W C00A C00B C00G 37.4(8)
C00W C00A C00B C00H 168.3(7)
C00W C00A C010 C00Z 177.7(8)
C00Y C00C C00D C008 -0.6(13)
C00Y C00C C00P C00G -54.3(12)
C00Y C00C C00P C00V 17.4(14)
C00Z C009 C00H C00B -52.6(9)
C010 C00A C00B C00G 169.7(7)
C010 C00A C00B C00H -59.4(9)
C010 C00A C00W C00V -162.4(8)
C010 C00A C00W C016 17.7(15)
C011 C00F C00M C00Q -0.5(14)
C011 C00F C00T C00N 21.7(13)
C011 C00F C00T C00U -48.5(12)
C012 C00L C00Q C00M -2.8(14)
C014 O006 C00E O004 19.3(11)
C014 O006 C00E C00J 136.9(9)
C014 O006 C00E C00S -98.0(9)
C015 O003 C009 O005 21.7(10)
C015 O003 C009 C00H 140.2(8)
C015 O003 C009 C00Z -94.9(9)
C017 O005 C009 O003 -9.7(11)
C017 O005 C009 C00H -126.7(9)
C017 O005 C009 C00Z 108.1(10)
C018 O004 C00E O006 -12.7(12)
C018 O004 C00E C00J -129.2(11)
C018 O004 C00E C00S 105.4(12)
